data_7032030
loop_
_publ_author_name
'Bansal, Deepak'
'Kumar, Gulshan'
'Hundal, Geeta'
'Gupta, Rajeev'

_publ_section_title
;
 Mononuclear complexes of amide-based ligands containing appended
 functional groups: role of secondary coordination spheres on catalysis.
;
_journal_issue 39
_journal_name_full 'Dalton transactions (Cambridge, England : 2003)'
_journal_page_first 14865
_journal_page_last 14875
_journal_paper_doi 10.1039/c4dt02079k
_journal_volume 43
_journal_year 2014
_chemical_formula_moiety 'C13 H13 N7 O8 S2 Zn '
_chemical_formula_sum 'C13 H13 N7 O8 S2 Zn'
_chemical_formula_weight 524.83
_chemical_name_systematic
;
 ?
;
_space_group_IT_number 15
_symmetry_cell_setting monoclinic
_symmetry_space_group_name_Hall '-C 2yc'
_symmetry_space_group_name_H-M 'C 1 2/c 1'
_atom_sites_solution_hydrogens geom
_atom_sites_solution_primary direct
_atom_sites_solution_secondary difmap
_audit_creation_method SHELXL-97
_cell_angle_alpha 90.00
_cell_angle_beta 105.998(2)
_cell_angle_gamma 90.00
_cell_formula_units_Z 4
_cell_length_a 18.227(7)
_cell_length_b 13.241(5)
_cell_length_c 8.076(3)
_cell_measurement_reflns_used 2864
_cell_measurement_temperature 295(2)
_cell_measurement_theta_max 28.23
_cell_measurement_theta_min 2.99
_cell_volume 1873.6(12)
_computing_cell_refinement 'Bruker SAINT'
_computing_data_collection 'Bruker APEX2'
_computing_data_reduction 'Bruker SAINT'
_computing_molecular_graphics 'Bruker SHELXTL'
_computing_publication_material 'Bruker SHELXTL'
_computing_structure_refinement 'SHELXL-97 (Sheldrick, 2008)'
_computing_structure_solution 'SIR-92 (Altamore et al., 1993)'
_diffrn_ambient_temperature 295(2)
_diffrn_measured_fraction_theta_full 0.997
_diffrn_measured_fraction_theta_max 0.997
_diffrn_measurement_device_type 'Bruker APEX-II CCD'
_diffrn_measurement_method '\f and \w scans'
_diffrn_radiation_monochromator graphite
_diffrn_radiation_source 'fine-focus sealed tube'
_diffrn_radiation_type MoK\a
_diffrn_radiation_wavelength 0.71073
_diffrn_reflns_av_R_equivalents 0.0385
_diffrn_reflns_av_sigmaI/netI 0.0379
_diffrn_reflns_limit_h_max 28
_diffrn_reflns_limit_h_min -28
_diffrn_reflns_limit_k_max 20
_diffrn_reflns_limit_k_min -20
_diffrn_reflns_limit_l_max 11
_diffrn_reflns_limit_l_min -12
_diffrn_reflns_number 15050
_diffrn_reflns_theta_full 33.82
_diffrn_reflns_theta_max 33.82
_diffrn_reflns_theta_min 1.93
_exptl_absorpt_coefficient_mu 1.597
_exptl_absorpt_correction_T_max 0.727
_exptl_absorpt_correction_T_min 0.686
_exptl_absorpt_correction_type multi-scan
_exptl_absorpt_process_details 'SADABS-2008- Bruker AXS area detector scaling and absorption correction'
_exptl_crystal_colour white
_exptl_crystal_density_diffrn 1.861
_exptl_crystal_density_method 'not measured'
_exptl_crystal_description cubic
_exptl_crystal_F_000 1064
_exptl_crystal_size_max 0.25
_exptl_crystal_size_mid 0.17
_exptl_crystal_size_min 0.12
_refine_diff_density_max 0.396
_refine_diff_density_min -0.307
_refine_diff_density_rms 0.072
_refine_ls_extinction_method none
_refine_ls_goodness_of_fit_ref 1.009
_refine_ls_hydrogen_treatment none
_refine_ls_matrix_type full
_refine_ls_number_parameters 144
_refine_ls_number_reflns 3770
_refine_ls_number_restraints 0
_refine_ls_restrained_S_all 1.009
_refine_ls_R_factor_all 0.0663
_refine_ls_R_factor_gt 0.0386
_refine_ls_shift/su_max 0.000
_refine_ls_shift/su_mean 0.000
_refine_ls_structure_factor_coef Fsqd
_refine_ls_weighting_details 'calc w=1/[\s^2^(Fo^2^)+(0.0436P)^2^+0.7623P] where P=(Fo^2^+2Fc^2^)/3'
_refine_ls_weighting_scheme calc
_refine_ls_wR_factor_gt 0.0890
_refine_ls_wR_factor_ref 0.0994
_reflns_number_gt 2639
_reflns_number_total 3770
_reflns_threshold_expression >2sigma(I)
_cod_data_source_file c4dt02079k2.cif
_cod_data_source_block shelxl
_cod_depositor_comments
;
The following automatic conversions were performed:

'_symmetry_cell_setting' value 'MONOCLINIC' changed to 'monoclinic'
according to
/usr/data/users/saulius/crontab/automatic-downloads/rss-feeds/RSC/lib/dictionaries/cif_core.dic
dictionary named 'cif_core.dic' version 2.4.2 from 2011-04-26.

Automatic conversion script
Id: cif_fix_values 2281 2013-09-26 08:29:07Z andrius 

 Adding full bibliography for 7032028--7032032.cif.
;
_cod_original_sg_symbol_H-M C2/c
_cod_database_code 7032030

loop_
_symmetry_equiv_pos_as_xyz
'x, y, z'
'-x, y, -z+1/2'
'x+1/2, y+1/2, z'
'-x+1/2, y+1/2, -z+1/2'
'-x, -y, -z'
'x, -y, z-1/2'
'-x+1/2, -y+1/2, -z'
'x+1/2, -y+1/2, z-1/2'

loop_
_atom_site_label
_atom_site_type_symbol
_atom_site_fract_x
_atom_site_fract_y
_atom_site_fract_z
_atom_site_U_iso_or_equiv
_atom_site_adp_type
_atom_site_occupancy
_atom_site_symmetry_multiplicity
_atom_site_calc_flag
_atom_site_refinement_flags
C1 C 0.15104(10) 0.20907(13) 0.5690(2) 0.0292(3) Uani 1 1 d .
C2 C 0.19735(12) 0.04914(15) 0.6849(3) 0.0413(5) Uani 1 1 d .
H2A H 0.2255 0.0101 0.6212 0.050 Uiso 1 1 calc R
H2B H 0.1732 0.0029 0.7469 0.050 Uiso 1 1 calc R
C3 C 0.25041(13) 0.12011(16) 0.8091(3) 0.0478(5) Uani 1 1 d .
H3A H 0.3031 0.1014 0.8212 0.057 Uiso 1 1 calc R
H3B H 0.2411 0.1161 0.9216 0.057 Uiso 1 1 calc R
C4 C 0.11889(10) 0.37106(14) 0.4702(2) 0.0332(4) Uani 1 1 d .
C5 C 0.05814(10) 0.43502(13) 0.3530(2) 0.0309(4) Uani 1 1 d .
C6 C 0.06096(12) 0.53937(14) 0.3540(3) 0.0404(5) Uani 1 1 d .
H6 H 0.1029 0.5734 0.4231 0.063(8) Uiso 1 1 calc R
C7 C 0.0000 0.5919(2) 0.2500 0.0449(7) Uani 1 2 d S
H7 H 0.0000 0.6622 0.2500 0.054(10) Uiso 1 2 calc SR
N2 N 0.10229(8) 0.27037(11) 0.4592(2) 0.0299(3) Uani 1 1 d .
N3 N 0.14016(9) 0.11165(12) 0.5679(2) 0.0362(4) Uani 1 1 d .
H2 H 0.1001 0.0850 0.4996 0.043 Uiso 1 1 calc R
N1 N 0.0000 0.38486(15) 0.2500 0.0285(4) Uani 1 2 d S
N4 N 0.07214(10) 0.15561(14) 0.0220(2) 0.0424(4) Uani 1 1 d .
O1 O 0.17592(8) 0.41195(11) 0.5616(2) 0.0527(4) Uani 1 1 d .
O2 O 0.03811(8) 0.11662(11) 0.12535(19) 0.0435(3) Uani 1 1 d .
O3 O 0.08247(12) 0.24770(13) 0.0301(3) 0.0634(5) Uani 1 1 d .
O4 O 0.09318(14) 0.10030(17) -0.0764(3) 0.0790(6) Uani 1 1 d .
S1 S 0.23295(3) 0.24735(4) 0.72532(7) 0.03909(13) Uani 1 1 d .
Zn1 Zn 0.0000 0.23098(2) 0.2500 0.02967(9) Uani 1 2 d S

loop_
_atom_site_aniso_label
_atom_site_aniso_U_11
_atom_site_aniso_U_22
_atom_site_aniso_U_33
_atom_site_aniso_U_23
_atom_site_aniso_U_13
_atom_site_aniso_U_12
C1 0.0262(8) 0.0281(8) 0.0308(9) 0.0000(6) 0.0038(6) 0.0009(6)
C2 0.0447(11) 0.0312(9) 0.0422(11) 0.0056(8) 0.0021(9) 0.0086(8)
C3 0.0483(12) 0.0404(11) 0.0443(12) 0.0110(9) -0.0046(10) 0.0043(9)
C4 0.0297(8) 0.0277(8) 0.0359(10) -0.0009(7) -0.0016(7) -0.0028(7)
C5 0.0294(8) 0.0259(8) 0.0325(9) -0.0005(6) 0.0005(7) -0.0014(6)
C6 0.0425(11) 0.0255(8) 0.0427(11) -0.0012(7) -0.0062(9) -0.0054(8)
C7 0.0547(18) 0.0219(11) 0.0476(17) 0.000 -0.0036(13) 0.000
N2 0.0258(7) 0.0249(7) 0.0334(8) 0.0004(6) -0.0011(6) 0.0001(6)
N3 0.0358(8) 0.0270(7) 0.0388(9) 0.0015(6) -0.0015(7) 0.0009(6)
N1 0.0262(9) 0.0235(9) 0.0312(10) 0.000 0.0001(8) 0.000
N4 0.0414(9) 0.0420(10) 0.0439(10) 0.0049(7) 0.0119(8) 0.0113(8)
O1 0.0414(8) 0.0320(7) 0.0644(10) 0.0000(7) -0.0192(7) -0.0073(6)
O2 0.0476(8) 0.0384(8) 0.0476(9) 0.0011(6) 0.0181(7) 0.0037(6)
O3 0.0719(13) 0.0405(9) 0.0775(14) 0.0133(8) 0.0199(11) 0.0029(8)
O4 0.1053(16) 0.0754(14) 0.0735(13) -0.0027(11) 0.0534(13) 0.0257(13)
S1 0.0338(2) 0.0351(2) 0.0383(3) 0.00183(18) -0.0070(2) -0.00086(18)
Zn1 0.02877(15) 0.02221(14) 0.03468(17) 0.000 0.00312(11) 0.000

loop_
_atom_type_symbol
_atom_type_description
_atom_type_scat_dispersion_real
_atom_type_scat_dispersion_imag
_atom_type_scat_source
C C 0.0033 0.0016 'International Tables Vol C Tables 4.2.6.8 and 6.1.1.4'
H H 0.0000 0.0000 'International Tables Vol C Tables 4.2.6.8 and 6.1.1.4'
N N 0.0061 0.0033 'International Tables Vol C Tables 4.2.6.8 and 6.1.1.4'
O O 0.0106 0.0060 'International Tables Vol C Tables 4.2.6.8 and 6.1.1.4'
S S 0.1246 0.1234 'International Tables Vol C Tables 4.2.6.8 and 6.1.1.4'
Zn Zn 0.2839 1.4301 'International Tables Vol C Tables 4.2.6.8 and 6.1.1.4'

loop_
_geom_angle_atom_site_label_1
_geom_angle_atom_site_label_2
_geom_angle_atom_site_label_3
_geom_angle
_geom_angle_site_symmetry_1
_geom_angle_site_symmetry_3
N3 C1 N2 121.45(16) . .
N3 C1 S1 112.98(13) . .
N2 C1 S1 125.56(14) . .
N3 C2 C3 106.84(16) . .
N3 C2 H2A 110.4 . .
C3 C2 H2A 110.4 . .
N3 C2 H2B 110.4 . .
C3 C2 H2B 110.4 . .
H2A C2 H2B 108.6 . .
C2 C3 S1 108.39(13) . .
C2 C3 H3A 110.0 . .
S1 C3 H3A 110.0 . .
C2 C3 H3B 110.0 . .
S1 C3 H3B 110.0 . .
H3A C3 H3B 108.4 . .
O1 C4 N2 127.45(17) . .
O1 C4 C5 119.11(17) . .
N2 C4 C5 113.44(15) . .
N1 C5 C6 121.63(17) . .
N1 C5 C4 115.71(15) . .
C6 C5 C4 122.65(16) . .
C7 C6 C5 118.52(18) . .
C7 C6 H6 120.7 . .
C5 C6 H6 120.7 . .
C6 C7 C6 119.5(2) 2 .
C6 C7 H7 120.2 2 .
C6 C7 H7 120.2 . .
C1 N2 C4 116.97(15) . .
C1 N2 Zn1 128.98(12) . .
C4 N2 Zn1 113.97(11) . .
C1 N3 C2 118.49(16) . .
C1 N3 H2 120.8 . .
C2 N3 H2 120.8 . .
C5 N1 C5 120.1(2) . 2
C5 N1 Zn1 119.95(10) . .
C5 N1 Zn1 119.95(10) 2 .
O4 N4 O3 123.9(2) . .
O4 N4 O2 118.7(2) . .
O3 N4 O2 117.38(19) . .
N4 O2 Zn1 108.32(12) . .
C1 S1 C3 91.57(9) . .
N1 Zn1 O2 137.83(4) . .
N1 Zn1 O2 137.83(4) . 2
O2 Zn1 O2 84.34(9) . 2
N1 Zn1 N2 76.32(4) . .
O2 Zn1 N2 102.84(6) . .
O2 Zn1 N2 97.37(6) 2 .
N1 Zn1 N2 76.32(4) . 2
O2 Zn1 N2 97.37(6) . 2
O2 Zn1 N2 102.84(6) 2 2
N2 Zn1 N2 152.64(8) . 2

loop_
_geom_bond_atom_site_label_1
_geom_bond_atom_site_label_2
_geom_bond_distance
_geom_bond_site_symmetry_2
C1 N3 1.305(2) .
C1 N2 1.342(2) .
C1 S1 1.7439(18) .
C2 N3 1.457(2) .
C2 C3 1.513(3) .
C2 H2A 0.9700 .
C2 H2B 0.9700 .
C3 S1 1.811(2) .
C3 H3A 0.9700 .
C3 H3B 0.9700 .
C4 O1 1.223(2) .
C4 N2 1.365(2) .
C4 C5 1.504(2) .
C5 N1 1.3304(19) .
C5 C6 1.383(3) .
C6 C7 1.382(2) .
C6 H6 0.9300 .
C7 C6 1.382(2) 2
C7 H7 0.9300 .
N2 Zn1 2.2060(16) .
N3 H2 0.8600 .
N1 C5 1.3304(19) 2
N1 Zn1 2.038(2) .
N4 O4 1.218(3) .
N4 O3 1.233(2) .
N4 O2 1.278(2) .
O2 Zn1 2.0431(15) .
Zn1 O2 2.0431(15) 2
Zn1 N2 2.2060(16) 2

loop_
_geom_torsion_atom_site_label_1
_geom_torsion_atom_site_label_2
_geom_torsion_atom_site_label_3
_geom_torsion_atom_site_label_4
_geom_torsion
_geom_torsion_site_symmetry_1
_geom_torsion_site_symmetry_4
N3 C2 C3 S1 -13.5(2) . .
O1 C4 C5 N1 176.13(18) . .
N2 C4 C5 N1 -3.7(2) . .
O1 C4 C5 C6 -5.4(3) . .
N2 C4 C5 C6 174.83(19) . .
N1 C5 C6 C7 2.7(3) . .
C4 C5 C6 C7 -175.69(16) . .
C5 C6 C7 C6 -1.30(14) . 2
N3 C1 N2 C4 -179.73(18) . .
S1 C1 N2 C4 0.7(3) . .
N3 C1 N2 Zn1 -3.2(3) . .
S1 C1 N2 Zn1 177.22(9) . .
O1 C4 N2 C1 5.0(3) . .
C5 C4 N2 C1 -175.21(16) . .
O1 C4 N2 Zn1 -172.00(19) . .
C5 C4 N2 Zn1 7.8(2) . .
N2 C1 N3 C2 177.03(18) . .
S1 C1 N3 C2 -3.4(2) . .
C3 C2 N3 C1 11.3(3) . .
C6 C5 N1 C5 -1.39(15) . 2
C4 C5 N1 C5 177.12(18) . 2
C6 C5 N1 Zn1 178.61(15) . .
C4 C5 N1 Zn1 -2.88(18) . .
O4 N4 O2 Zn1 -173.43(17) . .
O3 N4 O2 Zn1 7.4(2) . .
N3 C1 S1 C3 -4.64(17) . .
N2 C1 S1 C3 174.93(19) . .
C2 C3 S1 C1 10.61(18) . .
C5 N1 Zn1 O2 -88.79(12) . .
C5 N1 Zn1 O2 91.21(12) 2 .
C5 N1 Zn1 O2 91.21(12) . 2
C5 N1 Zn1 O2 -88.79(12) 2 2
C5 N1 Zn1 N2 5.35(10) . .
C5 N1 Zn1 N2 -174.65(10) 2 .
C5 N1 Zn1 N2 -174.65(10) . 2
C5 N1 Zn1 N2 5.35(10) 2 2
N4 O2 Zn1 N1 1.49(16) . .
N4 O2 Zn1 O2 -178.51(16) . 2
N4 O2 Zn1 N2 -82.22(13) . .
N4 O2 Zn1 N2 79.22(13) . 2
C1 N2 Zn1 N1 176.26(17) . .
C4 N2 Zn1 N1 -7.16(12) . .
C1 N2 Zn1 O2 -47.11(17) . .
C4 N2 Zn1 O2 129.47(13) . .
C1 N2 Zn1 O2 38.73(17) . 2
C4 N2 Zn1 O2 -144.69(14) . 2
C1 N2 Zn1 N2 176.26(17) . 2
C4 N2 Zn1 N2 -7.16(12) . 2
